data_7155059
loop_
_publ_author_name
'van de Wouw, H. L.'
'Lee, J. Y.'
'Siegler, M. A.'
'Klausen, R. S.'

_publ_section_title
;
 Innocent BN bond substitution in anthracene derivatives.
;
_journal_issue 12
_journal_name_full 'Organic &amp; biomolecular chemistry'
_journal_page_first 3256
_journal_page_last 3263
_journal_paper_doi 10.1039/c5ob02309b
_journal_volume 14
_journal_year 2016
_chemical_formula_moiety 'C19 H13 B N2'
_chemical_formula_sum 'C19 H13 B N2'
_chemical_formula_weight 280.12
_space_group_crystal_system monoclinic
_space_group_IT_number 14
_space_group_name_Hall '-P 2yn'
_space_group_name_H-M_alt 'P 1 21/n 1'
_symmetry_space_group_name_Hall '-P 2yn'
_symmetry_space_group_name_H-M 'P 1 21/n 1'
_atom_sites_solution_hydrogens geom
_atom_sites_solution_primary direct
_atom_sites_solution_secondary difmap
_audit_creation_method SHELXL-2014/7
_audit_update_record
;
2016-02-12 deposited with the CCDC.
2016-02-29 downloaded from the CCDC.
;
_cell_angle_alpha 90
_cell_angle_beta 91.971(3)
_cell_angle_gamma 90
_cell_formula_units_Z 4
_cell_length_a 7.46841(17)
_cell_length_b 5.90109(11)
_cell_length_c 32.1078(10)
_cell_measurement_reflns_used 3977
_cell_measurement_temperature 110(2)
_cell_measurement_theta_max 72.01
_cell_measurement_theta_min 6.13
_cell_volume 1414.21(6)
_computing_cell_refinement
;
CrysAlisPro, Agilent Technologies,
Version 1.171.37.35 (release 13-08-2014 CrysAlis171 .NET)
(compiled Aug 13 2014,18:06:01)
;
_computing_data_collection
;
CrysAlisPro, Agilent Technologies,
Version 1.171.37.35 (release 13-08-2014 CrysAlis171 .NET)
(compiled Aug 13 2014,18:06:01)
;
_computing_data_reduction
;
CrysAlisPro, Agilent Technologies,
Version 1.171.37.35 (release 13-08-2014 CrysAlis171 .NET)
(compiled Aug 13 2014,18:06:01)
;
_computing_molecular_graphics 'SHELXTL v6.10 (Sheldrick, 2008)'
_computing_publication_material 'SHELXTL v6.10 (Sheldrick, 2008)'
_computing_structure_refinement 'SHELXL-2014/7 (Sheldrick, 2015)'
_computing_structure_solution 'SHELXS-2014/7 (Sheldrick, 2015)'
_diffrn_ambient_temperature 110(2)
_diffrn_measured_fraction_theta_full 1.000
_diffrn_measured_fraction_theta_max 0.999
_diffrn_measurement_device_type 'SuperNova, Dual, Cu at zero, Atlas'
_diffrn_measurement_method '\w scans'
_diffrn_radiation_monochromator mirror
_diffrn_radiation_source 'SuperNova (Cu) X-ray Source'
_diffrn_radiation_type CuK\a
_diffrn_radiation_wavelength 1.54178
_diffrn_reflns_av_R_equivalents 0.0184
_diffrn_reflns_av_unetI/netI 0.0248
_diffrn_reflns_Laue_measured_fraction_full 1.000
_diffrn_reflns_Laue_measured_fraction_max 0.999
_diffrn_reflns_limit_h_max 9
_diffrn_reflns_limit_h_min -9
_diffrn_reflns_limit_k_max 7
_diffrn_reflns_limit_k_min -7
_diffrn_reflns_limit_l_max 39
_diffrn_reflns_limit_l_min -39
_diffrn_reflns_number 7449
_diffrn_reflns_point_group_measured_fraction_full 1.000
_diffrn_reflns_point_group_measured_fraction_max 0.999
_diffrn_reflns_theta_full 67.679
_diffrn_reflns_theta_max 71.887
_diffrn_reflns_theta_min 5.514
_exptl_absorpt_coefficient_mu 0.595
_exptl_absorpt_correction_T_max 0.955
_exptl_absorpt_correction_T_min 0.769
_exptl_absorpt_correction_type analytical
_exptl_absorpt_process_details
;
CrysAlisPro, Agilent Technologies,
Version 1.171.37.35 (release 13-08-2014 CrysAlis171 .NET)
(compiled Aug 13 2014,18:06:01)
Analytical numeric absorption correction using a multifaceted crystal
            model based on expressions derived by R.C. Clark & J.S. Reid.
(Clark, R. C. & Reid, J. S. (1995). Acta Cryst. A51, 887-897)
Empirical absorption correction using spherical harmonics,
 implemented in SCALE3 ABSPACK scaling algorithm.
;
_exptl_crystal_colour colorless
_exptl_crystal_density_diffrn 1.316
_exptl_crystal_description tabular
_exptl_crystal_F_000 584
_exptl_crystal_size_max 0.65
_exptl_crystal_size_mid 0.28
_exptl_crystal_size_min 0.09
_refine_diff_density_max 0.362
_refine_diff_density_min -0.298
_refine_diff_density_rms 0.063
_refine_ls_extinction_method none
_refine_ls_goodness_of_fit_ref 1.090
_refine_ls_hydrogen_treatment constr
_refine_ls_matrix_type full
_refine_ls_number_parameters 200
_refine_ls_number_reflns 3487
_refine_ls_number_restraints 0
_refine_ls_restrained_S_all 1.090
_refine_ls_R_factor_all 0.0554
_refine_ls_R_factor_gt 0.0516
_refine_ls_shift/su_max 0.001
_refine_ls_shift/su_mean 0.000
_refine_ls_structure_factor_coef Fsqd
_refine_ls_weighting_details 'w=1/[\s^2^(Fo^2^)+(0.0833P)^2^+0.7948P] where P=(Fo^2^+2Fc^2^)/3'
_refine_ls_weighting_scheme calc
_refine_ls_wR_factor_gt 0.1498
_refine_ls_wR_factor_ref 0.1526
_reflns_Friedel_coverage 0.000
_reflns_number_gt 3146
_reflns_number_total 3487
_reflns_threshold_expression 'I > 2\s(I)'
_cod_data_source_file c5ob02309b3.cif
_cod_data_source_block 1g
_cod_database_code 7155059
_shelx_shelxl_version_number 2014/7
_twin_information
;
 * * * CRYSALIS TWIN DATA REDUCTION FINALIZING (Version 1.171.37.35 (release 13-08-2014 CrysAlis171 .NET)) * * *
Laue class: 2/m (b-unique) - Friedel mate is equivalent
Lattice type: P-lattice 
DC PROFFITRRPTWIN INFO: Step 1 - Loading orientation matrices (UB) of 2 components
 
DC PROFFITRRPTWIN INFO: Loading UB component 1
 
DC PROFFITRRPTWIN INFO: Loading UB component 2
 
DC PROFFITRRPTWIN INFO: Step 2 - Computing crossed twin laws
 
Twin law determination (relative to component 1)
Matrix 1 is taken from component 1 (   7.464    5.898   32.110    90.02    91.96    90.00)
Matrix 2 is taken from component 2 (   7.465    5.898   32.110    90.01    92.01    89.98)
Twin analysis: Component 1 with component 2
TL  =UB[1]-1*UB[2]:  -0.9999  -0.0008   0.0003     0.0007  -1.0001   0.0001     0.3045   0.0068   1.0000   det 1.000062
TL-1=UB[2]*UB[1]-1:  -1.0000   0.0008   0.0003    -0.0007  -0.9999   0.0001     0.3045   0.0065   0.9999   det 0.999938
Rot= 179.9474 deg around the following vectors: 
Reciprocal space (hkl): 0.0003 0.0001 1.0000
Direct space (uvw)    : 0.1505 0.0033 0.9886
 
DC PROFFITRRPTWIN INFO: Step 3 - Loading reflections of 2 components
 
DC PROFFITRRPTWIN ALL INFO: Component 1
DC PROFFITRRPTWIN INFO: Face list of component 1 
  1:  -4.2139  -1.8798   1.6894  d=   0.1974
  2:  -0.1330   0.4268  20.7119  d=   0.0382
  3:   4.2073   1.8990  -0.7440  d=   0.2297
  4:   0.3765  -0.3168 -20.7511  d=   0.0389
  5:   2.6154  -3.1765   2.5821  d=   0.2397
  6:   4.2444  -0.0121   9.4217  d=   0.1417
  7:  -4.2583   0.2268  -9.2342  d=   0.1291
  8:  -3.0055  -2.9993  -9.0661  d=   0.2184
  9:   3.0055   2.9993   9.0661  d=   0.2349
 10:   3.9970  -0.0040  -9.2178  d=   0.1298
 11:  -1.0054   0.9984 -18.7018  d=   0.1342
 12:  -2.9956   3.0031   5.8931  d=   0.2184
 13:  -5.0015   0.0029  -4.4774  d=   0.1246
 14:  -4.9989   0.0040   3.5224  d=   0.1198
DC PROFFITRRPTWIN ALL INFO: Component 2
DC PROFFITRRPTWIN INFO: Face list of component 2 
  1:   4.2129   1.8828   0.3939  d=   0.1974
  2:   0.1402  -0.4241  20.6726  d=   0.0382
  3:  -4.2059  -1.9019   0.5495  d=   0.2297
  4:  -0.3837   0.3139 -20.6369  d=   0.0389
  5:  -2.6171   3.1747   3.3576  d=   0.2397
  6:  -4.2412   0.0103  10.7133  d=   0.1417
  7:   4.2553  -0.2250 -10.5286  d=   0.1291
  8:   3.0000   3.0000 -10.0000  d=   0.2184
  9:  -3.0000  -3.0000  10.0000  d=   0.2349
 10:  -4.0000   0.0000  -8.0000  d=   0.1298
 11:   1.0000  -1.0000 -19.0000  d=   0.1342
 12:   3.0000  -3.0000   5.0000  d=   0.2184
 13:   5.0000   0.0000  -6.0000  d=   0.1246
 14:   5.0000   0.0000   2.0000  d=   0.1198
 
DC PROFFITRRPTWIN INFO: Step 4 - Analysing composite reflections of 2 components
 
Component 1: 9139 observations read
Component 2: 9133 observations read

10482 composite observations collected (2776 fully isolated, 7706 overlapped), 18 skipped due to one or more missing parts and 33 skipped due to I/sig<-3.0


OVERLAP STATISTICS

2 COMPONENTS

COMPONENTS 1, 2
 Overlap factor | # in range | % of all obs 
 -------------- | ---------- | ------------ 
   0.00 - 0.20  |       2207 |    21.1 <--- ALMOST SEPARATED
   0.20 - 0.40  |       1170 |    11.2
   0.40 - 0.60  |       1707 |    16.3
   0.60 - 0.80  |       1755 |    16.7
   0.80 - 1.00  |        867 |     8.3 <--- FULLY OVERLAPPED
 -------------- | ---------- | ------------ 
      Total     |       7706 |    73.5

 
DC PROFFITRRPTWIN INFO: Step 5 - Scaling data & analysing twin ratios of 2 components
 
Computed twin ratios:
Twin 1: 82.22% (5582 common observations, 1804 merged)
Twin 2: 17.78% (4313 common observations, 1804 merged)

Preparing data for SCALE3 ABSPACK...

SCALING COMPONENT 1

4822 of 9096 reflections used for ABSPACK refinement
PROFFIT INFO: Inet (after scale3 abspack): min=-11974323.0000 max=88384560.0000
PROFFIT INFO: sig(Inet) (after scale3 abspack): min=647.3510 max=156989.4531
PROFFIT INFO: 53 observations on 'bad frames' rejected


SCALING COMPONENT 2

4830 of 9090 reflections used for ABSPACK refinement
PROFFIT INFO: Inet (after scale3 abspack): min=-16535955.0000 max=88384560.0000
PROFFIT INFO: sig(Inet) (after scale3 abspack): min=468.2157 max=156989.4531
PROFFIT INFO: 107 observations on 'bad frames' rejected

Computed twin ratios:
Twin 1: 82.53% (5532 common observations, 1789 merged)
Twin 2: 17.47% (4266 common observations, 1789 merged)

DC PROFFITRRPTWIN INFO: Determining HKLF4 overlap threshold for completeness requirement (>=80.0%)
DC PROFFITRRPTWIN INFO: New HKLF4 overlap threshold - 0.55

DC PROFFITRRPTWIN INFO: Step 6 - Decomposed intensities statistics (HKLF4)
 
COMPONENT 1

 
Note: The Rint, Rsigma and RsigmaB values are computed for redundant data only!
    Mean F2 and F2/sig(F2) are given for all measured values!
Note: The RsigmaA values are computed for all measured values!

Help: For more information about computations of rint and rsigma please look into Crysalis help: 
 file:__#HELP_DTheoryAlgorithm_DataReductionOutput.html
 

Statistics vs intensity - point group symmetry: P2/m (b-unique)
         intensity measured   kept    unique  redundancy   F2     F2/sig(F2)   Rint   Rsigma
 88384560- 1759029      731      731      246    3.0   5453604.08   139.92    0.035    0.043
  1743837-  766993      649      649      246    2.6   1213538.71    65.72    0.062    0.066
   766718-  421928      632      632      246    2.6    589142.44    42.75    0.070    0.075
   421882-  236205      649      649      246    2.6    320670.69    31.10    0.078    0.084
   235543-  133707      589      589      246    2.4    180993.63    22.22    0.095    0.102
   133704-   71782      590      590      246    2.4    100937.11    15.37    0.099    0.108
    71031-   29776      611      611      246    2.5     48872.75     8.67    0.196    0.196
    29615-   11045      613      613      246    2.5     19653.11     4.23    0.285    0.299
    11011-    2521      542      542      246    2.2      5729.37     1.46    0.487    0.528
     2447- -126650      463      463      251    1.8     -3384.32    -0.43    0.970    1.348
 88384560- -126650     6069     6069     2465    2.5    916828.08    36.71    0.047    0.055
 

Statistics vs resolution - point group symmetry: P2/m (b-unique)
resolu-      #        #        #               average    mean      mean          
tion(A)   measured   kept    unique           redundancy   F2     F2/sig(F2)   Rint   Rsigma   RsigmaA
 inf-1.79      705      705      246             2.9   2580972.93    95.85    0.027    0.035     0.006
1.79-1.40      605      605      246             2.5   1426164.15    48.61    0.041    0.045     0.011
1.40-1.22      760      760      246             3.1   1085868.47    34.23    0.050    0.066     0.015
1.22-1.11      714      714      246             2.9    951511.73    31.32    0.068    0.076     0.017
1.11-1.02      613      613      246             2.5    729414.71    27.21    0.067    0.074     0.019
1.02-0.96      544      544      246             2.2    485529.53    23.56    0.056    0.062     0.024
0.96-0.91      604      604      246             2.5    383002.01    22.11    0.075    0.076     0.026
0.91-0.87      562      562      246             2.3    297776.40    19.62    0.059    0.065     0.028
0.87-0.84      452      452      246             1.8    292237.11    23.63    0.065    0.067     0.026
0.84-0.81      510      510      251             2.0    264982.32    25.24    0.056    0.059     0.023
 inf-0.81     6069     6069     2465             2.5    916828.08    36.71    0.047    0.055     0.014
 

Statistics vs resolution (taking redundancy into account) - point group symmetry: P2/m (b-unique)
resolu-      #        #        #       %       average    mean      mean          
tion(A)    kept     theory   unique complete  redundancy   F2     F2/sig(F2)   Rint  RsigmaB
 inf-1.79      705      318      246   77.4      2.9   2580972.93   181.06    0.027    0.003
1.79-1.40      605      314      246   78.3      2.5   1426164.15    85.61    0.041    0.007
1.40-1.22      760      304      246   80.9      3.1   1085868.47    68.76    0.050    0.008
1.22-1.11      714      306      246   80.4      2.9    951511.73    59.70    0.068    0.010
1.11-1.02      613      330      246   74.5      2.5    729414.71    47.89    0.067    0.012
1.02-0.96      544      315      246   78.1      2.2    485529.53    39.60    0.056    0.015
0.96-0.91      604      308      246   79.9      2.5    383002.01    38.46    0.075    0.016
0.91-0.87      562      292      246   84.2      2.3    297776.40    32.44    0.059    0.018
0.87-0.84      452      287      246   85.7      1.8    292237.11    34.86    0.065    0.016
0.84-0.81      510      300      251   83.7      2.0    264982.32    38.59    0.056    0.015
 inf-0.81     6069     3080     2465   80.0      2.5    916828.08    66.26    0.047    0.009
DC PROFFITRRPTWIN INFO: Step 7 - Generating output files
 
HKLF 4
Reflections read=9041, from those 6069 with overlapping factor < 0.547 written to file D:\Data\xs0821a\twin_twin1_hklf4.hkl, 2972 skipped
Use the HKLF 4 file(s) for structure solution.

HKLF 5 merged
RINT ANALYSIS FOR ALL HKLF5 REFLECTIONS
 Components measured    kept     unique redundancy F2/sig(F2) Rint      Rsigma
1,2           9041      7449      3715     2.01     33.35     0.018     0.018

RINT ANALYSIS FOR OVERLAPPED REFLECTIONS
 Components measured    kept     unique redundancy F2/sig(F2) Rint      Rsigma
1,2           7564      6054      2824     2.14     33.07     0.019     0.019

RINT ANALYSIS FOR ISOLATED REFLECTIONS
 Component measured     kept     unique redundancy F2/sig(F2) Rint      Rsigma
     1        1477      1395       891     1.57     30.86     0.017     0.016
     2           0         0         0     0.00      0.00     0.000     0.000

3715 merged reflections saved into file: D:\Data\xs0821a\twin_twin1_hklf5.hkl

Use this hkl file in SHELXL with BASF instruction, which has (components minus 1) entries, and HKLF 5 instruction.
E.g. Two component twin: 'BASF n2' in .ins file, BASF n1 can be computed as n1 = 1.0 - n2.
E.g. Three component twin: 'BASF n2 n3' in .ins file, BASF n1 can be computed as n1 = 1.0 - (n2 + n3).

BASF 0.17467 
;
_shelx_space_group_comment
;
The symmetry employed for this shelxl refinement is uniquely defined
by the following loop, which should always be used as a source of
symmetry information in preference to the above space-group names.
They are only intended as comments.
;

loop_
_space_group_symop_operation_xyz
'x, y, z'
'-x+1/2, y+1/2, -z+1/2'
'-x, -y, -z'
'x-1/2, -y-1/2, z-1/2'

loop_
_atom_site_label
_atom_site_type_symbol
_atom_site_fract_x
_atom_site_fract_y
_atom_site_fract_z
_atom_site_U_iso_or_equiv
_atom_site_adp_type
_atom_site_occupancy
_atom_site_site_symmetry_order
_atom_site_calc_flag
_atom_site_refinement_flags_posn
_atom_site_refinement_flags_adp
C1 C 0.0142(2) 0.1496(3) 0.72206(5) 0.0142(4) Uani 1 1 d . .
C2 C 0.0384(2) -0.0031(3) 0.69022(5) 0.0150(4) Uani 1 1 d . .
H2 H 0.0975 -0.1427 0.6961 0.018 Uiso 1 1 calc R U
C3 C -0.0234(2) 0.0446(3) 0.64905(5) 0.0150(4) Uani 1 1 d . .
C4 C -0.0024(2) -0.1117(3) 0.61582(5) 0.0174(4) Uani 1 1 d . .
H4 H 0.0557 -0.2525 0.6211 0.021 Uiso 1 1 calc R U
C5 C -0.0648(3) -0.0618(3) 0.57633(6) 0.0215(4) Uani 1 1 d . .
H5 H -0.0505 -0.1683 0.5545 0.026 Uiso 1 1 calc R U
C6 C -0.1505(3) 0.1480(3) 0.56780(6) 0.0225(4) Uani 1 1 d . .
H6 H -0.1925 0.1815 0.5402 0.027 Uiso 1 1 calc R U
C7 C -0.1733(2) 0.3026(3) 0.59883(6) 0.0197(4) Uani 1 1 d . .
H7 H -0.2314 0.4424 0.5927 0.024 Uiso 1 1 calc R U
C8 C -0.1107(2) 0.2557(3) 0.64039(5) 0.0158(4) Uani 1 1 d . .
C9 C -0.1296(2) 0.4109(3) 0.67302(5) 0.0160(4) Uani 1 1 d . .
H9 H -0.1853 0.5527 0.6672 0.019 Uiso 1 1 calc R U
C10 C -0.0697(2) 0.3641(3) 0.71347(5) 0.0146(4) Uani 1 1 d . .
C11 C -0.0955(2) 0.5217(3) 0.74717(5) 0.0161(4) Uani 1 1 d . .
H11 H -0.1460 0.6660 0.7408 0.019 Uiso 1 1 calc R U
C12 C -0.0511(2) 0.4729(3) 0.78716(5) 0.0169(4) Uani 1 1 d . .
H12 H -0.0707 0.5808 0.8085 0.020 Uiso 1 1 calc R U
C13 C 0.0745(2) 0.1559(3) 0.84382(5) 0.0158(4) Uani 1 1 d . .
C14 C 0.1590(2) -0.0519(3) 0.85277(5) 0.0175(4) Uani 1 1 d . .
H14 H 0.1928 -0.1463 0.8304 0.021 Uiso 1 1 calc R U
C15 C 0.1941(2) -0.1227(3) 0.89331(6) 0.0187(4) Uani 1 1 d . .
H15 H 0.2515 -0.2640 0.8987 0.022 Uiso 1 1 calc R U
C16 C 0.1446(2) 0.0155(3) 0.92632(5) 0.0187(4) Uani 1 1 d . .
C17 C 0.0594(2) 0.2219(3) 0.91863(6) 0.0207(4) Uani 1 1 d . .
H17 H 0.0253 0.3152 0.9411 0.025 Uiso 1 1 calc R U
C18 C 0.0250(2) 0.2897(3) 0.87782(5) 0.0185(4) Uani 1 1 d . .
H18 H -0.0336 0.4303 0.8727 0.022 Uiso 1 1 calc R U
C19 C 0.1842(3) -0.0590(4) 0.96842(6) 0.0259(4) Uani 1 1 d . .
N1 N 0.06415(19) 0.0991(3) 0.76329(4) 0.0156(3) Uani 1 1 d . .
H1 H 0.1198 -0.0302 0.7681 0.019 Uiso 1 1 calc R U
N2 N 0.2180(3) -0.1198(4) 1.00167(5) 0.0390(5) Uani 1 1 d . .
B1 B 0.0319(2) 0.2403(3) 0.79803(6) 0.0163(4) Uani 1 1 d . .

loop_
_atom_site_aniso_label
_atom_site_aniso_U_11
_atom_site_aniso_U_22
_atom_site_aniso_U_33
_atom_site_aniso_U_23
_atom_site_aniso_U_13
_atom_site_aniso_U_12
C1 0.0115(7) 0.0131(8) 0.0180(8) 0.0016(6) 0.0012(6) -0.0024(6)
C2 0.0127(7) 0.0126(8) 0.0197(9) 0.0012(7) 0.0010(6) 0.0010(6)
C3 0.0126(8) 0.0138(8) 0.0186(8) 0.0003(7) 0.0011(6) -0.0026(6)
C4 0.0174(8) 0.0137(8) 0.0211(9) -0.0013(7) 0.0007(7) -0.0011(6)
C5 0.0238(9) 0.0212(9) 0.0195(9) -0.0041(7) 0.0002(7) -0.0038(7)
C6 0.0248(9) 0.0235(9) 0.0188(9) 0.0019(7) -0.0048(7) -0.0025(7)
C7 0.0181(8) 0.0171(9) 0.0237(9) 0.0021(7) -0.0026(7) 0.0002(7)
C8 0.0133(8) 0.0138(8) 0.0204(9) 0.0016(7) 0.0014(6) -0.0025(6)
C9 0.0135(8) 0.0119(8) 0.0227(9) 0.0023(7) 0.0016(7) -0.0001(6)
C10 0.0120(7) 0.0132(8) 0.0188(8) 0.0003(6) 0.0024(6) -0.0013(6)
C11 0.0129(8) 0.0117(8) 0.0240(9) 0.0003(7) 0.0030(6) -0.0004(6)
C12 0.0151(8) 0.0155(8) 0.0202(8) -0.0033(7) 0.0023(6) -0.0008(6)
C13 0.0116(7) 0.0156(8) 0.0203(9) -0.0013(7) 0.0002(6) -0.0015(6)
C14 0.0157(8) 0.0185(9) 0.0181(8) -0.0024(7) 0.0003(7) -0.0001(7)
C15 0.0162(8) 0.0171(9) 0.0228(9) 0.0012(7) -0.0003(7) 0.0014(7)
C16 0.0168(8) 0.0216(9) 0.0176(8) 0.0015(7) 0.0008(7) -0.0015(7)
C17 0.0213(9) 0.0221(9) 0.0188(9) -0.0034(7) 0.0024(7) 0.0007(7)
C18 0.0178(8) 0.0163(9) 0.0213(9) -0.0010(7) 0.0008(7) 0.0008(7)
C19 0.0248(10) 0.0296(11) 0.0233(10) 0.0016(8) 0.0023(7) 0.0054(8)
N1 0.0158(7) 0.0138(7) 0.0172(7) 0.0013(6) -0.0007(6) 0.0028(5)
N2 0.0418(11) 0.0530(13) 0.0222(9) 0.0083(8) 0.0011(8) 0.0149(10)
B1 0.0125(9) 0.0159(9) 0.0204(10) -0.0009(8) 0.0001(7) -0.0013(7)

loop_
_atom_type_symbol
_atom_type_description
_atom_type_scat_dispersion_real
_atom_type_scat_dispersion_imag
_atom_type_scat_source
C C 0.0181 0.0091 'International Tables Vol C Tables 4.2.6.8 and 6.1.1.4'
H H 0.0000 0.0000 'International Tables Vol C Tables 4.2.6.8 and 6.1.1.4'
B B 0.0090 0.0039 'International Tables Vol C Tables 4.2.6.8 and 6.1.1.4'
N N 0.0311 0.0180 'International Tables Vol C Tables 4.2.6.8 and 6.1.1.4'

loop_
_geom_angle_atom_site_label_1
_geom_angle_atom_site_label_2
_geom_angle_atom_site_label_3
_geom_angle
C2 C1 N1 121.74(16)
C2 C1 C10 120.09(15)
N1 C1 C10 118.14(15)
C1 C2 C3 121.08(16)
C1 C2 H2 119.5
C3 C2 H2 119.5
C2 C3 C4 122.10(16)
C2 C3 C8 119.19(16)
C4 C3 C8 118.72(16)
C5 C4 C3 120.83(17)
C5 C4 H4 119.6
C3 C4 H4 119.6
C4 C5 C6 120.33(17)
C4 C5 H5 119.8
C6 C5 H5 119.8
C7 C6 C5 120.64(17)
C7 C6 H6 119.7
C5 C6 H6 119.7
C6 C7 C8 120.53(17)
C6 C7 H7 119.7
C8 C7 H7 119.7
C9 C8 C7 122.29(16)
C9 C8 C3 118.76(15)
C7 C8 C3 118.95(16)
C10 C9 C8 122.13(16)
C10 C9 H9 118.9
C8 C9 H9 118.9
C9 C10 C1 118.72(16)
C9 C10 C11 121.72(16)
C1 C10 C11 119.52(15)
C12 C11 C10 122.78(16)
C12 C11 H11 118.6
C10 C11 H11 118.6
C11 C12 B1 119.39(16)
C11 C12 H12 120.3
B1 C12 H12 120.3
C14 C13 C18 117.33(16)
C14 C13 B1 122.84(16)
C18 C13 B1 119.82(16)
C15 C14 C13 121.73(17)
C15 C14 H14 119.1
C13 C14 H14 119.1
C14 C15 C16 119.37(17)
C14 C15 H15 120.3
C16 C15 H15 120.3
C17 C16 C15 120.50(16)
C17 C16 C19 120.73(17)
C15 C16 C19 118.77(17)
C18 C17 C16 119.28(17)
C18 C17 H17 120.4
C16 C17 H17 120.4
C17 C18 C13 121.79(17)
C17 C18 H18 119.1
C13 C18 H18 119.1
N2 C19 C16 179.0(2)
C1 N1 B1 124.97(15)
C1 N1 H1 117.5
B1 N1 H1 117.5
N1 B1 C12 115.00(16)
N1 B1 C13 120.92(17)
C12 B1 C13 124.05(16)

loop_
_geom_bond_atom_site_label_1
_geom_bond_atom_site_label_2
_geom_bond_distance
C1 C2 1.379(2)
C1 N1 1.395(2)
C1 C10 1.435(2)
C2 C3 1.414(2)
C2 H2 0.9500
C3 C4 1.423(2)
C3 C8 1.429(2)
C4 C5 1.368(2)
C4 H4 0.9500
C5 C6 1.416(3)
C5 H5 0.9500
C6 C7 1.366(3)
C6 H6 0.9500
C7 C8 1.426(2)
C7 H7 0.9500
C8 C9 1.402(2)
C9 C10 1.387(2)
C9 H9 0.9500
C10 C11 1.445(2)
C11 C12 1.346(2)
C11 H11 0.9500
C12 B1 1.541(3)
C12 H12 0.9500
C13 C14 1.404(2)
C13 C18 1.407(2)
C13 B1 1.574(3)
C14 C15 1.384(2)
C14 H14 0.9500
C15 C16 1.398(3)
C15 H15 0.9500
C16 C17 1.392(3)
C16 C19 1.443(2)
C17 C18 1.386(2)
C17 H17 0.9500
C18 H18 0.9500
C19 N2 1.146(3)
N1 B1 1.419(2)
N1 H1 0.8800

loop_
_geom_torsion_atom_site_label_1
_geom_torsion_atom_site_label_2
_geom_torsion_atom_site_label_3
_geom_torsion_atom_site_label_4
_geom_torsion
N1 C1 C2 C3 175.86(15)
C10 C1 C2 C3 -2.0(2)
C1 C2 C3 C4 -179.04(16)
C1 C2 C3 C8 0.6(2)
C2 C3 C4 C5 179.48(16)
C8 C3 C4 C5 -0.2(3)
C3 C4 C5 C6 0.5(3)
C4 C5 C6 C7 -0.5(3)
C5 C6 C7 C8 0.2(3)
C6 C7 C8 C9 179.24(17)
C6 C7 C8 C3 0.1(3)
C2 C3 C8 C9 1.1(2)
C4 C3 C8 C9 -179.28(15)
C2 C3 C8 C7 -179.77(15)
C4 C3 C8 C7 -0.1(2)
C7 C8 C9 C10 179.54(16)
C3 C8 C9 C10 -1.3(2)
C8 C9 C10 C1 -0.1(2)
C8 C9 C10 C11 -177.76(15)
C2 C1 C10 C9 1.7(2)
N1 C1 C10 C9 -176.20(15)
C2 C1 C10 C11 179.50(15)
N1 C1 C10 C11 1.6(2)
C9 C10 C11 C12 174.71(16)
C1 C10 C11 C12 -3.0(3)
C10 C11 C12 B1 0.3(3)
C18 C13 C14 C15 -0.6(3)
B1 C13 C14 C15 -179.67(16)
C13 C14 C15 C16 0.0(3)
C14 C15 C16 C17 0.5(3)
C14 C15 C16 C19 -179.17(17)
C15 C16 C17 C18 -0.3(3)
C19 C16 C17 C18 179.29(18)
C16 C17 C18 C13 -0.3(3)
C14 C13 C18 C17 0.7(3)
B1 C13 C18 C17 179.83(16)
C2 C1 N1 B1 -175.24(16)
C10 C1 N1 B1 2.7(2)
C1 N1 B1 C12 -5.1(2)
C1 N1 B1 C13 173.19(14)
C11 C12 B1 N1 3.5(2)
C11 C12 B1 C13 -174.73(16)
C14 C13 B1 N1 5.4(3)
C18 C13 B1 N1 -173.68(16)
C14 C13 B1 C12 -176.50(16)
C18 C13 B1 C12 4.4(3)
